data_1540520
loop_
_publ_author_name
'Eberhart, Andrew J.'
'Shrives, Harry'
'Zhang, Yuntong'
'Carr\"er, Amandine'
'Parry, Adam V. S.'
'Tate, Daniel J.'
'Turner, Michael L.'
'Procter, David J.'

_publ_section_title
;
 Sulfoxide-directed metal-free cross-couplings in the expedient synthesis
 of benzothiophene-based components of materials
;
_journal_issue 2
_journal_name_full 'Chem. Sci.'
_journal_page_first 1281
_journal_paper_doi 10.1039/C5SC03823E
_journal_volume 7
_journal_year 2016
_chemical_formula_sum 'C28 H36 S2'
_chemical_formula_weight 436.69
_space_group_IT_number 2
_symmetry_cell_setting triclinic
_symmetry_space_group_name_Hall '-P 1'
_symmetry_space_group_name_H-M 'P -1'
_atom_sites_solution_hydrogens geom
_atom_sites_solution_primary direct
_atom_sites_solution_secondary difmap
_audit_creation_date
;
'Thu Oct 30 12:03:12 2014'
;
_audit_creation_method
;
CrysAlisPro, Oxford Diffraction Ltd.,
Version 1.171.36.20 (release 27-06-2012 CrysAlis171 .NET)
(compiled Jul 11 2012,15:38:31)
;
_audit_update_record
;
2015-07-27 deposited with the CCDC.
2015-11-06 downloaded from the CCDC.
;
_cell_angle_alpha 67.240(5)
_cell_angle_beta 76.721(6)
_cell_angle_gamma 79.135(6)
_cell_formula_units_Z 1
_cell_length_a 6.1837(6)
_cell_length_b 9.1060(5)
_cell_length_c 11.6714(6)
_cell_measurement_reflns_used 3602
_cell_measurement_temperature 100(2)
_cell_measurement_theta_max 74.2848
_cell_measurement_theta_min 4.1672
_cell_volume 586.18(8)
_computing_cell_refinement
;
CrysAlisPro, Agilent Technologies,
Version 1.171.36.20 (release 27-06-2012 CrysAlis171 .NET)
(compiled Jul 11 2012,15:38:31)
;
_computing_data_reduction
;
CrysAlisPro, Agilent Technologies,
Version 1.171.36.20 (release 27-06-2012 CrysAlis171 .NET)
(compiled Jul 11 2012,15:38:31)
;
_diffrn_ambient_temperature 100(2)
_diffrn_measured_fraction_theta_full 0.959
_diffrn_measured_fraction_theta_max 0.928
_diffrn_measurement_details
;
  1 omega   51.19  208.19   1.0000    5.5000
omega____ theta____ kappa____ phi______ frames
    -       80.0000   73.8669  184.2094 157

  2 phi      0.30  307.49   1.0006   11.0000
omega____ theta____ kappa____ phi______ frames
 140.9194  110.0000   73.8669     -     307

  3 omega   81.54  239.54   1.0000   11.0000
omega____ theta____ kappa____ phi______ frames
    -      110.0000   73.8669  299.2100 158

  4 phi     75.48  287.61   1.0006   11.0000
omega____ theta____ kappa____ phi______ frames
 177.3394  110.0000   73.8669     -     212

  5 omega  -64.62  113.38   1.0000    5.5000
omega____ theta____ kappa____ phi______ frames
    -      -42.0000   73.8669   16.7088 178

  6 phi     17.67  333.87   1.0006   11.0000
omega____ theta____ kappa____ phi______ frames
 119.2097  110.0000   73.8669     -     316

  7 omega  109.30  233.30   1.0000   11.0000
omega____ theta____ kappa____ phi______ frames
    -      112.0000   73.8669   -5.7906 124

  8 phi     56.72  279.86   1.0006    5.5000
omega____ theta____ kappa____ phi______ frames
 114.6197   85.0000   73.8669     -     223

  9 omega  177.70  261.70   1.0000   11.0000
omega____ theta____ kappa____ phi______ frames
    -      111.0000   73.8669  184.2094 84

 10 omega  195.71  268.71   1.0000   11.0000
omega____ theta____ kappa____ phi______ frames
    -      110.0000   73.8669   34.2088 73

 11 phi    178.40  315.49   1.0006    5.5000
omega____ theta____ kappa____ phi______ frames
 204.6594   75.0000   73.8669     -     137

 12 phi     75.55  158.65   1.0012   11.0000
omega____ theta____ kappa____ phi______ frames
 228.1494  105.0000   73.8669     -     83

 13 omega   78.21  154.21   1.0000   11.0000
omega____ theta____ kappa____ phi______ frames
    -      108.0000   73.8669  271.7094 76

 14 omega  176.80  258.80   1.0000   11.0000
omega____ theta____ kappa____ phi______ frames
    -      113.0000   73.8669  229.2094 82

 15 phi    186.63  262.68   1.0006    5.5000
omega____ theta____ kappa____ phi______ frames
 151.3494   18.0000   73.8669     -     76

 16 omega  106.47  178.47   1.0000   11.0000
omega____ theta____ kappa____ phi______ frames
    -      113.0000   73.8669  174.2088 72

 17 omega  153.26  228.26   1.0000   11.0000
omega____ theta____ kappa____ phi______ frames
    -       90.0000   73.8669   79.2087 75

;
_diffrn_measurement_device_type 'Bruker APEX-II CCD'
_diffrn_measurement_method '\w and \p scans'
_diffrn_orient_matrix_UB_11 0.0075624000
_diffrn_orient_matrix_UB_12 0.1399781000
_diffrn_orient_matrix_UB_13 -0.1278968000
_diffrn_orient_matrix_UB_21 0.1546677000
_diffrn_orient_matrix_UB_22 -0.1089732000
_diffrn_orient_matrix_UB_23 -0.0653247000
_diffrn_orient_matrix_UB_31 -0.2058212000
_diffrn_orient_matrix_UB_32 -0.0510943000
_diffrn_orient_matrix_UB_33 -0.0223056000
_diffrn_radiation_monochromator graphite
_diffrn_radiation_source 'Enhance (Cu) X-ray Source'
_diffrn_radiation_type 'Cu K\a'
_diffrn_radiation_wavelength 1.5418
_diffrn_reflns_av_R_equivalents 0.0680
_diffrn_reflns_av_sigmaI/netI 0.0303
_diffrn_reflns_limit_h_max 7
_diffrn_reflns_limit_h_min -7
_diffrn_reflns_limit_k_max 10
_diffrn_reflns_limit_k_min -11
_diffrn_reflns_limit_l_max 14
_diffrn_reflns_limit_l_min -14
_diffrn_reflns_number 5523
_diffrn_reflns_theta_full 67.00
_diffrn_reflns_theta_max 74.46
_diffrn_reflns_theta_min 4.17
_exptl_absorpt_coefficient_mu 2.129
_exptl_absorpt_correction_T_max 1.00000
_exptl_absorpt_correction_T_min 0.51451
_exptl_absorpt_correction_type multi-scan
_exptl_absorpt_process_details
;
CrysAlisPro, Agilent Technologies,
Version 1.171.36.20 (release 27-06-2012 CrysAlis171 .NET)
(compiled Jul 11 2012,15:38:31)
Empirical absorption correction using spherical harmonics,
 implemented in SCALE3 ABSPACK scaling algorithm.
;
_exptl_crystal_colour white
_exptl_crystal_density_diffrn 1.237
_exptl_crystal_density_method 'not measured'
_exptl_crystal_description block
_exptl_crystal_F_000 236
_exptl_crystal_size_max 0.22
_exptl_crystal_size_mid 0.17
_exptl_crystal_size_min 0.05
_refine_diff_density_max 0.850
_refine_diff_density_min -0.635
_refine_diff_density_rms 0.095
_refine_ls_extinction_method none
_refine_ls_goodness_of_fit_ref 0.928
_refine_ls_hydrogen_treatment constr
_refine_ls_matrix_type full
_refine_ls_number_parameters 137
_refine_ls_number_reflns 2227
_refine_ls_number_restraints 0
_refine_ls_restrained_S_all 0.928
_refine_ls_R_factor_all 0.0631
_refine_ls_R_factor_gt 0.0611
_refine_ls_shift/su_max 0.000
_refine_ls_shift/su_mean 0.000
_refine_ls_structure_factor_coef Fsqd
_refine_ls_weighting_details 'calc w=1/[\s^2^(Fo^2^)+(0.1426P)^2^+0.3267P] where P=(Fo^2^+2Fc^2^)/3'
_refine_ls_weighting_scheme calc
_refine_ls_wR_factor_gt 0.1658
_refine_ls_wR_factor_ref 0.1693
_reflns_number_gt 2100
_reflns_number_total 2227
_reflns_threshold_expression >2sigma(I)
_cod_data_source_file c5sc03823e2.cif
_cod_data_source_block s4124oa
_cod_depositor_comments 'Adding full bibliography for 1540519--1540523.cif.'
_cod_original_cell_volume 586.18(7)
_cod_database_code 1540520

loop_
_symmetry_equiv_pos_as_xyz
'x, y, z'
'-x, -y, -z'

loop_
_atom_site_label
_atom_site_type_symbol
_atom_site_fract_x
_atom_site_fract_y
_atom_site_fract_z
_atom_site_U_iso_or_equiv
_atom_site_adp_type
_atom_site_occupancy
_atom_site_symmetry_multiplicity
_atom_site_calc_flag
_atom_site_refinement_flags
C1 C 0.2587(4) 0.8713(2) 0.46913(18) 0.0208(4) Uani 1 1 d .
C2 C 0.0911(3) 0.9591(2) 0.53080(17) 0.0203(4) Uani 1 1 d .
C3 C 0.1016(4) 0.9659(2) 0.65013(19) 0.0229(5) Uani 1 1 d .
H3 H 0.2254 0.9099 0.6907 0.028 Uiso 1 1 calc R
C4 C -0.0631(4) 1.0513(2) 0.70648(18) 0.0231(5) Uani 1 1 d .
H4 H -0.0531 1.0542 0.7856 0.028 Uiso 1 1 calc R
C5 C 0.2487(4) 0.8644(2) 0.35275(18) 0.0215(5) Uani 1 1 d .
C6 C 0.4379(3) 0.7674(2) 0.31106(18) 0.0226(5) Uani 1 1 d .
H6 H 0.4579 0.7499 0.2340 0.027 Uiso 1 1 calc R
C7 C 0.5847(4) 0.7035(2) 0.39232(19) 0.0224(4) Uani 1 1 d .
C8 C 0.8004(3) 0.5960(2) 0.38448(18) 0.0215(5) Uani 1 1 d .
H8A H 0.7839 0.4916 0.4546 0.026 Uiso 1 1 calc R
H8B H 0.9200 0.6443 0.3966 0.026 Uiso 1 1 calc R
C9 C 0.8736(4) 0.5662(2) 0.26025(19) 0.0237(5) Uani 1 1 d .
H9A H 0.8922 0.6697 0.1893 0.028 Uiso 1 1 calc R
H9B H 0.7564 0.5161 0.2476 0.028 Uiso 1 1 calc R
C10 C 1.0940(4) 0.4567(2) 0.2607(2) 0.0231(5) Uani 1 1 d .
H10A H 1.2125 0.5120 0.2661 0.028 Uiso 1 1 calc R
H10B H 1.0783 0.3586 0.3372 0.028 Uiso 1 1 calc R
C11 C 1.1683(4) 0.4079(2) 0.14523(19) 0.0246(5) Uani 1 1 d .
H11A H 1.1868 0.5055 0.0685 0.029 Uiso 1 1 calc R
H11B H 1.0500 0.3530 0.1390 0.029 Uiso 1 1 calc R
C12 C 1.3878(4) 0.2970(2) 0.14995(18) 0.0233(5) Uani 1 1 d .
H12A H 1.5066 0.3534 0.1538 0.028 Uiso 1 1 calc R
H12B H 1.3703 0.2013 0.2283 0.028 Uiso 1 1 calc R
C13 C 1.4622(4) 0.2425(3) 0.03707(19) 0.0272(5) Uani 1 1 d .
H13A H 1.4810 0.3379 -0.0413 0.033 Uiso 1 1 calc R
H13B H 1.3435 0.1862 0.0329 0.033 Uiso 1 1 calc R
C14 C 1.6804(4) 0.1315(3) 0.0438(2) 0.0300(5) Uani 1 1 d .
H14A H 1.8000 0.1878 0.0447 0.045 Uiso 1 1 calc R
H14B H 1.7189 0.0989 -0.0299 0.045 Uiso 1 1 calc R
H14C H 1.6627 0.0363 0.1209 0.045 Uiso 1 1 calc R
S1 S 0.49868(8) 0.75974(5) 0.52446(4) 0.0219(2) Uani 1 1 d .

loop_
_atom_site_aniso_label
_atom_site_aniso_U_11
_atom_site_aniso_U_22
_atom_site_aniso_U_33
_atom_site_aniso_U_23
_atom_site_aniso_U_13
_atom_site_aniso_U_12
C1 0.0269(10) 0.0170(9) 0.0172(9) -0.0034(7) -0.0057(8) -0.0032(8)
C2 0.0241(10) 0.0208(9) 0.0152(9) -0.0055(7) -0.0025(8) -0.0041(8)
C3 0.0282(11) 0.0239(10) 0.0166(9) -0.0065(7) -0.0066(8) -0.0013(8)
C4 0.0286(11) 0.0250(10) 0.0163(9) -0.0074(8) -0.0060(8) -0.0014(8)
C5 0.0270(10) 0.0199(9) 0.0170(9) -0.0056(7) -0.0030(8) -0.0041(8)
C6 0.0273(11) 0.0228(9) 0.0181(9) -0.0087(7) -0.0021(8) -0.0033(8)
C7 0.0270(11) 0.0219(9) 0.0182(9) -0.0071(7) -0.0024(8) -0.0042(8)
C8 0.0242(11) 0.0214(9) 0.0188(10) -0.0081(8) -0.0051(8) 0.0007(8)
C9 0.0253(11) 0.0255(10) 0.0188(10) -0.0071(8) -0.0051(8) 0.0007(8)
C10 0.0239(11) 0.0233(9) 0.0213(10) -0.0086(8) -0.0049(8) 0.0018(8)
C11 0.0301(11) 0.0231(10) 0.0197(9) -0.0073(8) -0.0067(8) 0.0010(8)
C12 0.0267(11) 0.0237(9) 0.0202(10) -0.0096(8) -0.0052(8) 0.0008(8)
C13 0.0353(12) 0.0274(10) 0.0195(10) -0.0106(8) -0.0052(9) 0.0000(9)
C14 0.0378(12) 0.0290(11) 0.0211(10) -0.0119(8) -0.0027(9) 0.0044(9)
S1 0.0239(4) 0.0246(3) 0.0177(3) -0.0087(2) -0.0059(2) 0.0011(2)

loop_
_atom_type_symbol
_atom_type_description
_atom_type_scat_dispersion_real
_atom_type_scat_dispersion_imag
_atom_type_scat_source
C C 0.0181 0.0091 'International Tables Vol C Tables 4.2.6.8 and 6.1.1.4'
H H 0.0000 0.0000 'International Tables Vol C Tables 4.2.6.8 and 6.1.1.4'
S S 0.3331 0.5567 'International Tables Vol C Tables 4.2.6.8 and 6.1.1.4'

loop_
_geom_angle_atom_site_label_1
_geom_angle_atom_site_label_2
_geom_angle_atom_site_label_3
_geom_angle
_geom_angle_site_symmetry_1
_geom_angle_site_symmetry_3
C5 C1 C2 123.0(2) . .
C5 C1 S1 110.85(16) . .
C2 C1 S1 126.11(16) . .
C2 C2 C1 116.8(2) 2_576 .
C2 C2 C3 120.3(2) 2_576 .
C1 C2 C3 123.0(2) . .
C4 C3 C2 121.2(2) . .
C4 C3 H3 119.4 . .
C2 C3 H3 119.4 . .
C3 C4 C5 120.15(19) . 2_576
C3 C4 H4 119.9 . .
C5 C4 H4 119.9 2_576 .
C1 C5 C4 118.56(19) . 2_576
C1 C5 C6 112.13(19) . .
C4 C5 C6 129.30(18) 2_576 .
C7 C6 C5 113.45(18) . .
C7 C6 H6 123.3 . .
C5 C6 H6 123.3 . .
C6 C7 C8 130.12(19) . .
C6 C7 S1 111.69(16) . .
C8 C7 S1 118.19(15) . .
C7 C8 C9 114.52(17) . .
C7 C8 H8A 108.6 . .
C9 C8 H8A 108.6 . .
C7 C8 H8B 108.6 . .
C9 C8 H8B 108.6 . .
H8A C8 H8B 107.6 . .
C8 C9 C10 110.80(17) . .
C8 C9 H9A 109.5 . .
C10 C9 H9A 109.5 . .
C8 C9 H9B 109.5 . .
C10 C9 H9B 109.5 . .
H9A C9 H9B 108.1 . .
C11 C10 C9 114.27(17) . .
C11 C10 H10A 108.7 . .
C9 C10 H10A 108.7 . .
C11 C10 H10B 108.7 . .
C9 C10 H10B 108.7 . .
H10A C10 H10B 107.6 . .
C10 C11 C12 112.67(17) . .
C10 C11 H11A 109.1 . .
C12 C11 H11A 109.1 . .
C10 C11 H11B 109.1 . .
C12 C11 H11B 109.1 . .
H11A C11 H11B 107.8 . .
C13 C12 C11 113.65(17) . .
C13 C12 H12A 108.8 . .
C11 C12 H12A 108.8 . .
C13 C12 H12B 108.8 . .
C11 C12 H12B 108.8 . .
H12A C12 H12B 107.7 . .
C12 C13 C14 112.87(17) . .
C12 C13 H13A 109.0 . .
C14 C13 H13A 109.0 . .
C12 C13 H13B 109.0 . .
C14 C13 H13B 109.0 . .
H13A C13 H13B 107.8 . .
C13 C14 H14A 109.5 . .
C13 C14 H14B 109.5 . .
H14A C14 H14B 109.5 . .
C13 C14 H14C 109.5 . .
H14A C14 H14C 109.5 . .
H14B C14 H14C 109.5 . .
C1 S1 C7 91.88(10) . .

loop_
_geom_bond_atom_site_label_1
_geom_bond_atom_site_label_2
_geom_bond_distance
_geom_bond_site_symmetry_2
C1 C5 1.400(3) .
C1 C2 1.422(3) .
C1 S1 1.736(2) .
C2 C2 1.408(4) 2_576
C2 C3 1.435(3) .
C3 C4 1.365(3) .
C3 H3 0.9500 .
C4 C5 1.417(3) 2_576
C4 H4 0.9500 .
C5 C4 1.417(3) 2_576
C5 C6 1.438(3) .
C6 C7 1.353(3) .
C6 H6 0.9500 .
C7 C8 1.506(3) .
C7 S1 1.748(2) .
C8 C9 1.529(3) .
C8 H8A 0.9900 .
C8 H8B 0.9900 .
C9 C10 1.529(3) .
C9 H9A 0.9900 .
C9 H9B 0.9900 .
C10 C11 1.525(3) .
C10 H10A 0.9900 .
C10 H10B 0.9900 .
C11 C12 1.530(3) .
C11 H11A 0.9900 .
C11 H11B 0.9900 .
C12 C13 1.529(3) .
C12 H12A 0.9900 .
C12 H12B 0.9900 .
C13 C14 1.524(3) .
C13 H13A 0.9900 .
C13 H13B 0.9900 .
C14 H14A 0.9800 .
C14 H14B 0.9800 .
C14 H14C 0.9800 .
